data_4080229
loop_
_publ_author_name
'Roitershtein, Dmitrii M.'
'Vinogradov, Alexander A.'
'Vinogradov, Alexei A.'
'Lyssenko, Konstantin A.'
'Nelyubina, Yulia V.'
'Anan&#x2019;ev, Ivan V.'
'Nifant&#x2019;ev, Ilya E.'
'Yakovlev, Vladimir A.'
'Kostitsyna, Natalya N.'

_publ_section_title
;
 Di- and Triphenylacetates of Lanthanum and Neodymium. Synthesis,
 Structural Diversity, and Application in Diene Polymerization
;
_journal_issue 5
_journal_name_full Organometallics
_journal_page_first 1272
_journal_paper_doi 10.1021/om301020r
_journal_volume 32
_journal_year 2013
_chemical_formula_moiety 'C96 H100 Al2 La2 O8'
_chemical_formula_sum 'C96 H100 Al2 La2 O8'
_chemical_formula_weight 1713.54
_chemical_name_systematic
; 
 ? 
;
_space_group_IT_number 2
_symmetry_cell_setting triclinic
_symmetry_space_group_name_Hall '-P 1'
_symmetry_space_group_name_H-M 'P -1'
_atom_sites_solution_hydrogens geom
_atom_sites_solution_primary direct
_atom_sites_solution_secondary difmap
_audit_creation_method SHELXL-97
_cell_angle_alpha 89.8740(10)
_cell_angle_beta 87.1020(10)
_cell_angle_gamma 83.4590(10)
_cell_formula_units_Z 2
_cell_length_a 13.4822(6)
_cell_length_b 14.6498(6)
_cell_length_c 20.8819(9)
_cell_measurement_reflns_used 999
_cell_measurement_temperature 100(2)
_cell_measurement_theta_max 29
_cell_measurement_theta_min 3
_cell_volume 4092.3(3)
_computing_cell_refinement 'Bruker SAINT'
_computing_data_collection 'Bruker APEX II'
_computing_data_reduction 'Bruker SAINT'
_computing_molecular_graphics 'Bruker SHELXTL'
_computing_publication_material 'Bruker SHELXTL'
_computing_structure_refinement 'SHELXL-97 (Sheldrick, 1997)'
_computing_structure_solution 'SHELXS-97 (Sheldrick, 1997)'
_diffrn_ambient_temperature 100(2)
_diffrn_measured_fraction_theta_full 0.998
_diffrn_measured_fraction_theta_max 0.998
_diffrn_measurement_device_type 'Bruker APEX II CCD area detector''
_diffrn_measurement_method 'omega scans'
_diffrn_radiation_monochromator graphite
_diffrn_radiation_source 'fine-focus sealed tube'
_diffrn_radiation_type MoK\a
_diffrn_radiation_wavelength 0.71073
_diffrn_reflns_av_R_equivalents 0.0320
_diffrn_reflns_av_sigmaI/netI 0.0445
_diffrn_reflns_limit_h_max 18
_diffrn_reflns_limit_h_min -18
_diffrn_reflns_limit_k_max 19
_diffrn_reflns_limit_k_min -19
_diffrn_reflns_limit_l_max 28
_diffrn_reflns_limit_l_min -28
_diffrn_reflns_number 49299
_diffrn_reflns_theta_full 29.00
_diffrn_reflns_theta_max 29.00
_diffrn_reflns_theta_min 1.70
_exptl_absorpt_coefficient_mu 1.109
_exptl_absorpt_correction_T_max 0.851
_exptl_absorpt_correction_T_min 0.769
_exptl_absorpt_correction_type multi-scan
_exptl_absorpt_process_details SADABS
_exptl_crystal_colour colorless
_exptl_crystal_density_diffrn 1.391
_exptl_crystal_density_method 'not measured'
_exptl_crystal_description prism
_exptl_crystal_F_000 1760
_exptl_crystal_size_max 0.25
_exptl_crystal_size_mid 0.15
_exptl_crystal_size_min 0.15
_refine_diff_density_max 0.878
_refine_diff_density_min -0.814
_refine_diff_density_rms 0.086
_refine_ls_extinction_method none
_refine_ls_goodness_of_fit_ref 1.024
_refine_ls_hydrogen_treatment constr
_refine_ls_matrix_type full
_refine_ls_number_parameters 986
_refine_ls_number_reflns 21720
_refine_ls_number_restraints 2
_refine_ls_restrained_S_all 1.024
_refine_ls_R_factor_all 0.0401
_refine_ls_R_factor_gt 0.0295
_refine_ls_shift/su_max 0.007
_refine_ls_shift/su_mean 0.000
_refine_ls_structure_factor_coef Fsqd
_refine_ls_weighting_details 'calc w=1/[\s^2^(Fo^2^)+(0.0307P)^2^+0.6920P] where P=(Fo^2^+2Fc^2^)/3'
_refine_ls_weighting_scheme calc
_refine_ls_wR_factor_gt 0.0657
_refine_ls_wR_factor_ref 0.0708
_reflns_number_gt 17830
_reflns_number_total 21720
_reflns_threshold_expression I>2\s(I)
_cod_data_source_file om301020r_si_001.cif
_cod_data_source_block comp_12
_cod_depositor_comments
;
The following automatic conversions were performed:

'_symmetry_cell_setting' value 'Triclinic' changed to 'triclinic'
according to /home/saulius/struct/CIF-dictionaries/cif_core.dic
dictionary named 'cif_core.dic' version 2.4.2 from 2011-04-26.

Automatic conversion script
Id: cif_fix_values 1891 2012-01-12 08:04:46Z andrius 
;
_cod_database_code 4080229

loop_
_symmetry_equiv_pos_as_xyz
'x, y, z'
'-x, -y, -z'

loop_
_atom_site_label
_atom_site_type_symbol
_atom_site_fract_x
_atom_site_fract_y
_atom_site_fract_z
_atom_site_U_iso_or_equiv
_atom_site_adp_type
_atom_site_occupancy
_atom_site_symmetry_multiplicity
_atom_site_calc_flag
_atom_site_refinement_flags
_atom_site_disorder_assembly
_atom_site_disorder_group
La1 La 0.872158(8) 0.618752(7) 0.230941(5) 0.01103(3) Uani 1 1 d . . .
O1A O 0.78159(11) 0.86862(11) 0.31637(7) 0.0227(3) Uani 1 1 d . . .
C1A C 0.86064(15) 0.81933(14) 0.32796(10) 0.0157(4) Uani 1 1 d . . .
O1C O 0.58962(11) 0.73681(10) 0.18399(7) 0.0208(3) Uani 1 1 d . . .
C1C C 0.63404(15) 0.66289(14) 0.16226(10) 0.0147(4) Uani 1 1 d . . .
O1 O 0.77031(11) 0.84280(10) 0.17416(7) 0.0206(3) Uani 1 1 d . . .
C1B C 0.67438(15) 0.64662(14) 0.34306(10) 0.0149(4) Uani 1 1 d . . .
O1B O 0.63769(11) 0.72520(10) 0.32566(7) 0.0206(3) Uani 1 1 d . . .
C1 C 0.85095(15) 0.81511(14) 0.14360(10) 0.0156(4) Uani 1 1 d . . .
Al1 Al 1.00823(5) 0.44027(4) 0.22486(3) 0.01748(13) Uani 1 1 d . . .
Al2 Al 0.50210(5) 1.02529(5) 0.27851(4) 0.02274(15) Uani 1 1 d . A .
C41 C 0.86448(16) 0.41210(15) 0.22495(11) 0.0198(4) Uani 1 1 d . . .
H41B H 0.8101 0.4519 0.2445 0.024 Uiso 1 1 d R . .
H41A H 0.8399 0.4081 0.1828 0.024 Uiso 1 1 d R . .
C42 C 0.8603(2) 0.31688(17) 0.25623(13) 0.0326(6) Uani 1 1 d . . .
H42A H 0.8848 0.3179 0.2996 0.039 Uiso 1 1 calc R . .
H42C H 0.9024 0.2703 0.2305 0.039 Uiso 1 1 calc R . .
H42B H 0.7912 0.3020 0.2585 0.039 Uiso 1 1 calc R . .
C43 C 1.01792(17) 0.51567(15) 0.30633(11) 0.0234(5) Uani 1 1 d . . .
H43A H 0.9595 0.5437 0.3298 0.028 Uiso 1 1 d R . .
H43B H 1.0444 0.4640 0.3310 0.028 Uiso 1 1 d R . .
C44 C 1.09664(19) 0.5836(2) 0.30081(15) 0.0397(7) Uani 1 1 d . . .
H44C H 1.0720 0.6361 0.2746 0.048 Uiso 1 1 calc R . .
H44B H 1.1588 0.5529 0.2807 0.048 Uiso 1 1 calc R . .
H44A H 1.1094 0.6052 0.3437 0.048 Uiso 1 1 calc R . .
C45 C 1.02613(17) 0.52939(15) 0.14923(11) 0.0227(5) Uani 1 1 d . . .
H45B H 1.0365 0.5911 0.1604 0.027 Uiso 1 1 d R . .
H45A H 1.0910 0.4947 0.1455 0.027 Uiso 1 1 d R . .
C46 C 0.9566(2) 0.52455(17) 0.09445(12) 0.0313(6) Uani 1 1 d . . .
H46B H 0.8875 0.5431 0.1101 0.038 Uiso 1 1 calc R . .
H46C H 0.9625 0.4615 0.0779 0.038 Uiso 1 1 calc R . .
H46A H 0.9750 0.5660 0.0600 0.038 Uiso 1 1 calc R . .
C47 C 1.11431(17) 0.33595(16) 0.21737(12) 0.0248(5) Uani 1 1 d . . .
H47B H 1.1735 0.3669 0.2129 0.030 Uiso 1 1 d R . .
H47A H 1.1033 0.3000 0.1805 0.030 Uiso 1 1 d R . .
C48 C 1.1277(2) 0.2727(2) 0.27463(15) 0.0487(8) Uani 1 1 d . . .
H48C H 1.1811 0.2230 0.2643 0.058 Uiso 1 1 calc R . .
H48B H 1.0652 0.2465 0.2851 0.058 Uiso 1 1 calc R . .
H48A H 1.1454 0.3076 0.3115 0.058 Uiso 1 1 calc R . .
C51 C 0.62954(19) 1.05028(17) 0.22751(13) 0.0312(6) Uani 1 1 d . . .
H51A H 0.6658 1.0128 0.1946 0.037 Uiso 1 1 d R . .
H51B H 0.6044 1.0921 0.1951 0.037 Uiso 1 1 d R . .
C52 C 0.6951(2) 1.1059(2) 0.26581(15) 0.0438(7) Uani 1 1 d . . .
H52A H 0.6529 1.1543 0.2899 0.053 Uiso 1 1 calc R . .
H52C H 0.7419 1.1338 0.2364 0.053 Uiso 1 1 calc R . .
H52B H 0.7326 1.0653 0.2957 0.053 Uiso 1 1 calc R . .
C53 C 0.53628(16) 0.96135(16) 0.36319(11) 0.0258(5) Uani 1 1 d D . .
H53B H 0.5946 0.9181 0.3677 0.059(10) Uiso 1 1 d R A .
H53A H 0.5559 1.0133 0.3856 0.072(11) Uiso 1 1 d R . .
C54 C 0.4524(7) 0.9034(9) 0.3820(7) 0.0458(16) Uani 0.321(11) 1 d PD A 1
H54A H 0.3877 0.9410 0.3796 0.069 Uiso 0.321(11) 1 calc PR A 1
H54B H 0.4603 0.8809 0.4259 0.069 Uiso 0.321(11) 1 calc PR A 1
H54C H 0.4552 0.8511 0.3525 0.069 Uiso 0.321(11) 1 calc PR A 1
C54' C 0.4401(3) 0.9482(6) 0.4021(3) 0.0458(16) Uani 0.679(11) 1 d PD A 2
H54D H 0.4545 0.9402 0.4474 0.069 Uiso 0.679(11) 1 calc PR A 2
H54E H 0.4128 0.8936 0.3866 0.069 Uiso 0.679(11) 1 calc PR A 2
H54F H 0.3912 1.0023 0.3973 0.069 Uiso 0.679(11) 1 calc PR A 2
C55 C 0.43989(18) 0.93183(17) 0.22473(12) 0.0271(5) Uani 1 1 d . . .
H55A H 0.4484 0.8673 0.2343 0.033 Uiso 1 1 d R A .
H55C H 0.3731 0.9520 0.2406 0.033 Uiso 1 1 d R . .
C56 C 0.4520(3) 0.9505(2) 0.15271(13) 0.0471(8) Uani 1 1 d . A .
H56A H 0.5203 0.9340 0.1382 0.057 Uiso 1 1 d R . .
H56C H 0.3997 0.9281 0.1296 0.057 Uiso 1 1 d R . .
H56B H 0.4384 1.0154 0.1455 0.057 Uiso 1 1 d R . .
C57 C 0.4119(2) 1.14086(17) 0.29103(12) 0.0318(6) Uani 1 1 d . . .
H57A H 0.3523 1.1190 0.3093 0.038 Uiso 1 1 d R A .
H57B H 0.4392 1.1657 0.3280 0.038 Uiso 1 1 d R . .
C58 C 0.4015(2) 1.20339(19) 0.23332(14) 0.0426(7) Uani 1 1 d . A .
H58B H 0.3592 1.2605 0.2381 0.051 Uiso 1 1 d R . .
H58C H 0.4641 1.2218 0.2171 0.051 Uiso 1 1 d R . .
H58A H 0.3807 1.1671 0.1992 0.051 Uiso 1 1 d R . .
La2 La 0.639676(8) 0.851984(8) 0.254486(5) 0.01117(3) Uani 1 1 d . A .
O2 O 0.89943(11) 0.73868(10) 0.15440(7) 0.0202(3) Uani 1 1 d . . .
C2A C 0.92542(15) 0.84966(14) 0.38249(10) 0.0143(4) Uani 1 1 d . . .
O2A O 0.88969(12) 0.74541(10) 0.29859(7) 0.0216(3) Uani 1 1 d . . .
O2C O 0.71944(11) 0.63033(10) 0.17893(7) 0.0193(3) Uani 1 1 d . . .
C2C C 0.58552(15) 0.60944(14) 0.10976(9) 0.0135(4) Uani 1 1 d . . .
C2 C 0.89379(15) 0.88054(14) 0.09313(10) 0.0142(4) Uani 1 1 d . . .
C2B C 0.61559(15) 0.59820(14) 0.39696(10) 0.0139(4) Uani 1 1 d . . .
O2B O 0.75273(11) 0.60518(10) 0.31756(7) 0.0204(3) Uani 1 1 d . . .
C11A C 0.89516(16) 0.95255(14) 0.39736(10) 0.0173(4) Uani 1 1 d . . .
C11C C 0.62455(15) 0.64631(14) 0.04482(10) 0.0155(4) Uani 1 1 d . . .
C11 C 0.96515(16) 0.93296(14) 0.13178(10) 0.0167(4) Uani 1 1 d . . .
C11B C 0.56526(15) 0.67164(14) 0.44432(9) 0.0154(4) Uani 1 1 d . . .
C12A C 0.79814(17) 0.98308(16) 0.42142(11) 0.0229(5) Uani 1 1 d . . .
H12A H 0.7511 0.9400 0.4281 0.028 Uiso 1 1 calc R . .
C12C C 0.56113(18) 0.66731(18) -0.00478(11) 0.0267(5) Uani 1 1 d . . .
H12B H 0.4918 0.6618 0.0017 0.032 Uiso 1 1 calc R . .
C12B C 0.46832(15) 0.66933(14) 0.46882(10) 0.0169(4) Uani 1 1 d . . .
H12C H 0.4283 0.6267 0.4520 0.020 Uiso 1 1 calc R . .
C12 C 0.92576(18) 0.98551(15) 0.18480(11) 0.0218(5) Uani 1 1 d . . .
H12D H 0.8567 0.9873 0.1968 0.026 Uiso 1 1 calc R . .
C13A C 0.76968(19) 1.07467(17) 0.43566(12) 0.0300(6) Uani 1 1 d . . .
H13A H 0.7043 1.0939 0.4533 0.036 Uiso 1 1 calc R . .
C13C C 0.5981(2) 0.6964(2) -0.06392(12) 0.0345(6) Uani 1 1 d . . .
H13B H 0.5536 0.7113 -0.0972 0.041 Uiso 1 1 calc R . .
C13B C 0.42872(17) 0.72898(15) 0.51802(10) 0.0214(5) Uani 1 1 d . . .
H13C H 0.3620 0.7270 0.5344 0.026 Uiso 1 1 calc R . .
C13 C 0.98550(19) 1.03514(16) 0.22027(11) 0.0269(5) Uani 1 1 d . . .
H13D H 0.9574 1.0706 0.2561 0.032 Uiso 1 1 calc R . .
C14A C 0.8369(2) 1.13856(17) 0.42402(12) 0.0308(6) Uani 1 1 d . . .
H14A H 0.8170 1.2018 0.4325 0.037 Uiso 1 1 calc R . .
C14C C 0.69846(19) 0.70395(17) -0.07476(11) 0.0279(5) Uani 1 1 d . . .
H14B H 0.7233 0.7239 -0.1152 0.033 Uiso 1 1 calc R . .
C14B C 0.48669(18) 0.79081(16) 0.54278(11) 0.0250(5) Uani 1 1 d . . .
H14C H 0.4604 0.8305 0.5770 0.030 Uiso 1 1 calc R . .
C14 C 1.0865(2) 1.03275(17) 0.20323(12) 0.0313(6) Uani 1 1 d . . .
H14D H 1.1280 1.0659 0.2277 0.038 Uiso 1 1 calc R . .
C15A C 0.93257(19) 1.11014(16) 0.40014(12) 0.0279(5) Uani 1 1 d . . .
H15A H 0.9786 1.1539 0.3923 0.033 Uiso 1 1 calc R . .
C15C C 0.76250(18) 0.68204(16) -0.02602(11) 0.0245(5) Uani 1 1 d . . .
H15B H 0.8320 0.6864 -0.0330 0.029 Uiso 1 1 calc R . .
C15B C 0.58346(18) 0.79496(16) 0.51770(11) 0.0252(5) Uani 1 1 d . . .
H15C H 0.6229 0.8385 0.5341 0.030 Uiso 1 1 calc R . .
C15 C 1.12647(19) 0.98220(17) 0.15064(13) 0.0290(6) Uani 1 1 d . . .
H15D H 1.1956 0.9808 0.1388 0.035 Uiso 1 1 calc R . .
C16A C 0.96198(17) 1.01743(15) 0.38743(10) 0.0206(5) Uani 1 1 d . . .
H16A H 1.0285 0.9983 0.3718 0.025 Uiso 1 1 calc R . .
C16C C 0.72562(17) 0.65378(16) 0.03287(11) 0.0219(5) Uani 1 1 d . . .
H16B H 0.7705 0.6391 0.0660 0.026 Uiso 1 1 calc R . .
C16B C 0.62231(17) 0.73588(15) 0.46897(10) 0.0199(4) Uani 1 1 d . . .
H16C H 0.6886 0.7390 0.4520 0.024 Uiso 1 1 calc R . .
C16 C 1.06599(17) 0.93287(16) 0.11453(11) 0.0224(5) Uani 1 1 d . . .
H16D H 1.0941 0.8991 0.0779 0.027 Uiso 1 1 calc R . .
C21A C 1.03660(15) 0.83078(14) 0.36254(10) 0.0160(4) Uani 1 1 d . . .
C21C C 0.61962(15) 0.50629(14) 0.11681(10) 0.0158(4) Uani 1 1 d . . .
C21B C 0.68485(15) 0.52755(14) 0.43430(10) 0.0165(4) Uani 1 1 d . . .
C21 C 0.80796(15) 0.94719(14) 0.06804(10) 0.0154(4) Uani 1 1 d . . .
C22A C 1.07211(17) 0.83343(15) 0.29884(11) 0.0203(5) Uani 1 1 d . . .
H22A H 1.0262 0.8458 0.2660 0.024 Uiso 1 1 calc R . .
C22C C 0.65305(15) 0.45091(15) 0.06445(11) 0.0188(4) Uani 1 1 d . . .
H22B H 0.6623 0.4778 0.0234 0.023 Uiso 1 1 calc R . .
C22B C 0.68026(16) 0.52690(15) 0.50104(10) 0.0178(4) Uani 1 1 d . . .
H22C H 0.6330 0.5697 0.5237 0.021 Uiso 1 1 calc R . .
C22 C 0.72152(16) 0.91382(15) 0.04818(10) 0.0201(4) Uani 1 1 d . . .
H22D H 0.7137 0.8506 0.0534 0.024 Uiso 1 1 calc R . .
C23A C 1.17339(18) 0.81829(16) 0.28276(12) 0.0278(5) Uani 1 1 d . . .
H23A H 1.1961 0.8197 0.2390 0.033 Uiso 1 1 calc R . .
C23C C 0.67311(16) 0.35620(16) 0.07172(12) 0.0231(5) Uani 1 1 d . . .
H23B H 0.6964 0.3190 0.0356 0.028 Uiso 1 1 calc R . .
C23B C 0.74335(17) 0.46501(16) 0.53534(11) 0.0235(5) Uani 1 1 d . . .
H23C H 0.7380 0.4655 0.5809 0.028 Uiso 1 1 calc R . .
C23 C 0.64688(17) 0.97187(17) 0.02087(11) 0.0260(5) Uani 1 1 d . . .
H23D H 0.5885 0.9481 0.0076 0.031 Uiso 1 1 calc R . .
C24A C 1.24196(18) 0.80112(18) 0.32936(13) 0.0321(6) Uani 1 1 d . . .
H24A H 1.3114 0.7894 0.3180 0.038 Uiso 1 1 calc R . .
C24C C 0.65953(17) 0.31557(16) 0.13094(12) 0.0247(5) Uani 1 1 d . . .
H24B H 0.6731 0.2509 0.1356 0.030 Uiso 1 1 calc R . .
C24B C 0.81356(17) 0.40309(16) 0.50356(12) 0.0257(5) Uani 1 1 d . . .
H24C H 0.8583 0.3624 0.5269 0.031 Uiso 1 1 calc R . .
C24 C 0.65677(18) 1.06434(17) 0.01283(12) 0.0279(5) Uani 1 1 d . . .
H24D H 0.6052 1.1042 -0.0054 0.034 Uiso 1 1 calc R . .
C25A C 1.20794(18) 0.80127(18) 0.39303(13) 0.0316(6) Uani 1 1 d . . .
H25A H 1.2544 0.7915 0.4257 0.038 Uiso 1 1 calc R . .
C25C C 0.62605(17) 0.37024(16) 0.18326(12) 0.0240(5) Uani 1 1 d . . .
H25B H 0.6161 0.3430 0.2241 0.029 Uiso 1 1 calc R . .
C25B C 0.81793(17) 0.40110(16) 0.43718(12) 0.0268(5) Uani 1 1 d . . .
H25C H 0.8655 0.3582 0.4149 0.032 Uiso 1 1 calc R . .
C25 C 0.74236(18) 1.09777(16) 0.03155(11) 0.0253(5) Uani 1 1 d . . .
H25D H 0.7499 1.1610 0.0258 0.030 Uiso 1 1 calc R . .
C26A C 1.10671(17) 0.81554(16) 0.40926(11) 0.0233(5) Uani 1 1 d . . .
H26A H 1.0845 0.8149 0.4532 0.028 Uiso 1 1 calc R . .
C26C C 0.60692(16) 0.46469(15) 0.17641(11) 0.0195(4) Uani 1 1 d . . .
H26B H 0.5848 0.5016 0.2128 0.023 Uiso 1 1 calc R . .
C36C C 0.41193(16) 0.55326(16) 0.11764(10) 0.0204(5) Uani 1 1 d . . .
H26C H 0.4438 0.4920 0.1157 0.024 Uiso 1 1 calc R . .
C26B C 0.75339(17) 0.46136(15) 0.40282(11) 0.0214(5) Uani 1 1 d . . .
H26D H 0.7558 0.4576 0.3573 0.026 Uiso 1 1 calc R . .
C26 C 0.81779(17) 1.03989(14) 0.05872(10) 0.0192(4) Uani 1 1 d . . .
H26E H 0.8766 1.0639 0.0710 0.023 Uiso 1 1 calc R . .
C31A C 0.90264(15) 0.78840(15) 0.44132(10) 0.0166(4) Uani 1 1 d . . .
C31C C 0.47019(15) 0.62601(15) 0.11620(10) 0.0151(4) Uani 1 1 d . . .
C31B C 0.53677(15) 0.55157(14) 0.36071(10) 0.0153(4) Uani 1 1 d . . .
C31 C 0.95064(15) 0.82693(14) 0.03627(10) 0.0150(4) Uani 1 1 d . . .
C32A C 0.91702(16) 0.69308(15) 0.43442(11) 0.0204(5) Uani 1 1 d . . .
H32A H 0.9391 0.6673 0.3938 0.025 Uiso 1 1 calc R . .
C32C C 0.42039(16) 0.71505(15) 0.11666(10) 0.0201(5) Uani 1 1 d . . .
H32B H 0.4580 0.7661 0.1138 0.024 Uiso 1 1 calc R . .
C32B C 0.52660(17) 0.45869(15) 0.36690(11) 0.0205(5) Uani 1 1 d . . .
H32C H 0.5697 0.4213 0.3934 0.025 Uiso 1 1 calc R . .
C32 C 1.02476(16) 0.75448(15) 0.04603(11) 0.0203(5) Uani 1 1 d . . .
H32D H 1.0391 0.7362 0.0886 0.024 Uiso 1 1 calc R . .
C33A C 0.90004(18) 0.63528(17) 0.48510(12) 0.0253(5) Uani 1 1 d . . .
H33A H 0.9101 0.5706 0.4791 0.030 Uiso 1 1 calc R . .
C33C C 0.31669(17) 0.73007(18) 0.12129(12) 0.0270(5) Uani 1 1 d . . .
H33B H 0.2842 0.7911 0.1222 0.032 Uiso 1 1 calc R . .
C33B C 0.45365(18) 0.41978(16) 0.33457(12) 0.0265(5) Uani 1 1 d . . .
H33C H 0.4477 0.3561 0.3392 0.032 Uiso 1 1 calc R . .
C33 C 1.07795(17) 0.70857(16) -0.00496(11) 0.0244(5) Uani 1 1 d . . .
H33D H 1.1273 0.6587 0.0029 0.029 Uiso 1 1 calc R . .
C34A C 0.86853(19) 0.67165(18) 0.54446(12) 0.0295(6) Uani 1 1 d . . .
H34A H 0.8555 0.6323 0.5793 0.035 Uiso 1 1 calc R . .
C34C C 0.26059(17) 0.65697(19) 0.12458(11) 0.0284(5) Uani 1 1 d . . .
H34B H 0.1897 0.6674 0.1287 0.034 Uiso 1 1 calc R . .
C34B C 0.39019(18) 0.47270(17) 0.29607(11) 0.0263(5) Uani 1 1 d . . .
H34C H 0.3414 0.4455 0.2736 0.032 Uiso 1 1 calc R . .
C34 C 1.05966(17) 0.73487(16) -0.06754(11) 0.0239(5) Uani 1 1 d . . .
H34D H 1.0962 0.7036 -0.1026 0.029 Uiso 1 1 calc R . .
C35A C 0.85601(19) 0.76579(18) 0.55280(12) 0.0288(5) Uani 1 1 d . . .
H35A H 0.8353 0.7910 0.5938 0.035 Uiso 1 1 calc R . .
C35C C 0.30875(17) 0.56834(18) 0.12186(11) 0.0265(5) Uani 1 1 d . . .
H35B H 0.2707 0.5176 0.1229 0.032 Uiso 1 1 calc R . .
C35B C 0.39799(17) 0.56610(17) 0.29021(11) 0.0235(5) Uani 1 1 d . . .
H35C H 0.3537 0.6034 0.2644 0.028 Uiso 1 1 calc R . .
C35 C 0.98737(17) 0.80739(15) -0.07794(11) 0.0214(5) Uani 1 1 d . . .
H35D H 0.9744 0.8264 -0.1205 0.026 Uiso 1 1 calc R . .
C36A C 0.87342(17) 0.82412(16) 0.50185(11) 0.0222(5) Uani 1 1 d . . .
H36A H 0.8653 0.8887 0.5085 0.027 Uiso 1 1 calc R . .
C36B C 0.47085(16) 0.60483(16) 0.32222(10) 0.0201(4) Uani 1 1 d . . .
H36B H 0.4760 0.6687 0.3179 0.024 Uiso 1 1 calc R . .
C36 C 0.93356(16) 0.85263(15) -0.02673(10) 0.0177(4) Uani 1 1 d . . .
H36C H 0.8840 0.9022 -0.0349 0.021 Uiso 1 1 calc R . .

loop_
_atom_site_aniso_label
_atom_site_aniso_U_11
_atom_site_aniso_U_22
_atom_site_aniso_U_33
_atom_site_aniso_U_23
_atom_site_aniso_U_13
_atom_site_aniso_U_12
La1 0.01028(6) 0.01013(6) 0.01243(6) 0.00091(4) 0.00044(4) -0.00048(4)
O1A 0.0175(8) 0.0288(9) 0.0223(8) -0.0032(7) -0.0073(6) -0.0025(6)
C1A 0.0163(10) 0.0177(10) 0.0140(10) 0.0011(8) -0.0008(8) -0.0059(8)
O1C 0.0211(8) 0.0189(8) 0.0226(8) -0.0089(6) -0.0029(6) -0.0022(6)
C1C 0.0156(10) 0.0172(10) 0.0120(10) 0.0014(8) 0.0001(7) -0.0058(8)
O1 0.0210(8) 0.0223(8) 0.0181(8) 0.0017(6) 0.0045(6) -0.0037(6)
C1B 0.0174(10) 0.0170(10) 0.0112(10) 0.0017(8) -0.0004(8) -0.0060(8)
O1B 0.0241(8) 0.0172(8) 0.0203(8) 0.0059(6) 0.0021(6) -0.0026(6)
C1 0.0179(10) 0.0180(10) 0.0122(10) 0.0013(8) -0.0023(8) -0.0069(8)
Al1 0.0153(3) 0.0143(3) 0.0220(3) -0.0006(3) -0.0012(3) 0.0020(2)
Al2 0.0231(4) 0.0155(3) 0.0281(4) -0.0005(3) -0.0010(3) 0.0046(3)
C41 0.0184(11) 0.0190(11) 0.0217(11) -0.0022(9) 0.0012(8) -0.0021(8)
C42 0.0310(14) 0.0242(13) 0.0429(16) 0.0028(11) 0.0016(11) -0.0065(10)
C43 0.0234(12) 0.0185(11) 0.0268(13) -0.0016(9) -0.0064(9) 0.0061(9)
C44 0.0230(13) 0.0418(17) 0.0542(19) -0.0230(14) -0.0072(12) -0.0008(11)
C45 0.0199(11) 0.0167(11) 0.0297(13) 0.0002(9) 0.0068(9) 0.0014(9)
C46 0.0471(16) 0.0258(13) 0.0213(13) 0.0011(10) 0.0038(11) -0.0076(11)
C47 0.0217(12) 0.0226(12) 0.0286(13) -0.0073(10) -0.0054(9) 0.0062(9)
C48 0.056(2) 0.0402(18) 0.0434(18) 0.0058(14) -0.0012(15) 0.0224(15)
C51 0.0347(14) 0.0187(12) 0.0393(15) 0.0016(10) 0.0012(11) -0.0011(10)
C52 0.0446(18) 0.0426(18) 0.0460(18) 0.0003(14) 0.0002(14) -0.0145(14)
C53 0.0259(13) 0.0237(12) 0.0267(13) -0.0006(10) -0.0046(10) 0.0038(10)
C54 0.040(2) 0.064(4) 0.033(3) 0.021(3) -0.0052(18) -0.008(3)
C54' 0.040(2) 0.064(4) 0.033(3) 0.021(3) -0.0052(18) -0.008(3)
C55 0.0265(13) 0.0257(13) 0.0276(13) -0.0050(10) -0.0035(10) 0.0045(10)
C56 0.086(3) 0.0303(15) 0.0273(15) -0.0008(12) -0.0144(15) -0.0107(15)
C57 0.0384(15) 0.0242(13) 0.0292(14) 0.0006(10) -0.0030(11) 0.0117(11)
C58 0.0486(18) 0.0307(15) 0.0453(18) 0.0079(13) -0.0051(14) 0.0110(13)
La2 0.01125(6) 0.00989(6) 0.01215(6) 0.00004(4) -0.00129(4) 0.00002(4)
O2 0.0235(8) 0.0160(8) 0.0205(8) 0.0052(6) 0.0032(6) -0.0013(6)
C2A 0.0142(10) 0.0134(10) 0.0157(10) -0.0007(8) -0.0036(8) -0.0021(8)
O2A 0.0285(9) 0.0172(8) 0.0196(8) -0.0041(6) -0.0042(6) -0.0043(6)
O2C 0.0156(8) 0.0226(8) 0.0207(8) 0.0024(6) -0.0060(6) -0.0047(6)
C2C 0.0126(10) 0.0160(10) 0.0123(10) -0.0018(8) -0.0003(7) -0.0037(8)
C2 0.0146(10) 0.0144(10) 0.0134(10) 0.0030(8) 0.0009(8) -0.0025(8)
C2B 0.0138(10) 0.0135(10) 0.0136(10) 0.0012(7) 0.0027(7) 0.0008(7)
O2B 0.0210(8) 0.0209(8) 0.0185(8) 0.0010(6) 0.0069(6) -0.0021(6)
C11A 0.0211(11) 0.0149(10) 0.0160(10) -0.0031(8) -0.0065(8) -0.0006(8)
C11C 0.0175(10) 0.0150(10) 0.0143(10) -0.0016(8) 0.0005(8) -0.0032(8)
C11 0.0199(11) 0.0161(10) 0.0151(10) 0.0062(8) -0.0043(8) -0.0052(8)
C11B 0.0183(10) 0.0158(10) 0.0108(10) 0.0015(8) 0.0003(8) 0.0030(8)
C12A 0.0212(12) 0.0221(12) 0.0259(12) -0.0043(9) -0.0076(9) -0.0015(9)
C12C 0.0221(12) 0.0388(15) 0.0190(12) 0.0012(10) -0.0002(9) -0.0028(10)
C12B 0.0164(10) 0.0175(11) 0.0160(10) 0.0012(8) 0.0013(8) -0.0001(8)
C12 0.0280(12) 0.0199(11) 0.0189(11) 0.0049(9) -0.0020(9) -0.0085(9)
C13A 0.0259(13) 0.0291(14) 0.0330(14) -0.0100(11) -0.0062(10) 0.0076(10)
C13C 0.0310(14) 0.0527(18) 0.0192(13) 0.0077(11) -0.0017(10) -0.0019(12)
C13B 0.0202(11) 0.0237(12) 0.0180(11) 0.0015(9) 0.0023(9) 0.0055(9)
C13 0.0414(15) 0.0221(12) 0.0192(12) 0.0022(9) -0.0067(10) -0.0098(10)
C14A 0.0408(15) 0.0186(12) 0.0331(14) -0.0048(10) -0.0116(11) 0.0011(10)
C14C 0.0345(14) 0.0318(14) 0.0168(12) 0.0044(10) 0.0042(10) -0.0037(11)
C14B 0.0293(13) 0.0253(12) 0.0182(11) -0.0064(9) -0.0018(9) 0.0066(10)
C14 0.0399(15) 0.0251(13) 0.0330(14) 0.0056(11) -0.0184(12) -0.0142(11)
C15A 0.0390(15) 0.0173(12) 0.0293(13) -0.0005(10) -0.0087(11) -0.0090(10)
C15C 0.0233(12) 0.0273(13) 0.0240(12) -0.0012(10) 0.0043(9) -0.0094(10)
C15B 0.0300(13) 0.0219(12) 0.0241(12) -0.0042(9) -0.0076(10) -0.0012(10)
C15 0.0244(13) 0.0252(13) 0.0394(15) 0.0081(11) -0.0106(11) -0.0079(10)
C16A 0.0257(12) 0.0187(11) 0.0182(11) 0.0004(8) -0.0050(9) -0.0046(9)
C16C 0.0203(11) 0.0277(12) 0.0194(11) 0.0014(9) -0.0021(9) -0.0086(9)
C16B 0.0204(11) 0.0199(11) 0.0193(11) 0.0004(9) -0.0013(8) -0.0014(9)
C16 0.0222(12) 0.0222(12) 0.0239(12) 0.0080(9) -0.0054(9) -0.0054(9)
C21A 0.0154(10) 0.0131(10) 0.0196(11) 0.0020(8) -0.0020(8) -0.0018(8)
C21C 0.0097(9) 0.0183(11) 0.0200(11) -0.0010(8) -0.0012(8) -0.0041(8)
C21B 0.0150(10) 0.0152(10) 0.0195(11) 0.0036(8) 0.0005(8) -0.0036(8)
C21 0.0167(10) 0.0169(10) 0.0118(10) 0.0014(8) 0.0013(8) 0.0009(8)
C22A 0.0217(11) 0.0180(11) 0.0215(11) 0.0022(9) 0.0006(9) -0.0034(9)
C22C 0.0154(10) 0.0201(11) 0.0207(11) -0.0046(9) -0.0005(8) -0.0017(8)
C22B 0.0164(10) 0.0196(11) 0.0174(11) 0.0029(8) 0.0012(8) -0.0034(8)
C22 0.0199(11) 0.0198(11) 0.0210(11) -0.0001(9) -0.0015(9) -0.0039(9)
C23A 0.0277(13) 0.0249(13) 0.0293(13) 0.0020(10) 0.0085(10) -0.0015(10)
C23C 0.0175(11) 0.0221(12) 0.0290(13) -0.0075(9) 0.0021(9) -0.0007(9)
C23B 0.0239(12) 0.0264(12) 0.0217(12) 0.0094(9) -0.0034(9) -0.0081(9)
C23 0.0200(12) 0.0321(13) 0.0258(13) 0.0013(10) -0.0037(9) -0.0017(10)
C24A 0.0166(12) 0.0313(14) 0.0467(17) 0.0069(12) 0.0047(11) 0.0014(10)
C24C 0.0212(12) 0.0169(11) 0.0356(14) 0.0007(10) -0.0006(10) -0.0006(9)
C24B 0.0215(12) 0.0205(12) 0.0353(14) 0.0122(10) -0.0047(10) -0.0022(9)
C24 0.0244(13) 0.0308(14) 0.0259(13) 0.0042(10) -0.0029(10) 0.0088(10)
C25A 0.0187(12) 0.0396(15) 0.0373(15) 0.0117(12) -0.0063(10) -0.0042(10)
C25C 0.0202(12) 0.0218(12) 0.0303(13) 0.0048(10) -0.0001(9) -0.0046(9)
C25B 0.0222(12) 0.0181(12) 0.0379(15) 0.0050(10) 0.0072(10) 0.0028(9)
C25 0.0325(13) 0.0163(11) 0.0252(13) 0.0023(9) 0.0001(10) 0.0050(9)
C26A 0.0199(12) 0.0283(13) 0.0227(12) 0.0058(9) -0.0042(9) -0.0056(9)
C26C 0.0174(11) 0.0207(11) 0.0205(11) -0.0024(9) 0.0007(8) -0.0031(8)
C36C 0.0165(11) 0.0242(12) 0.0210(11) 0.0004(9) -0.0027(8) -0.0038(9)
C26B 0.0232(12) 0.0167(11) 0.0232(12) 0.0053(9) 0.0054(9) -0.0006(9)
C26 0.0219(11) 0.0154(10) 0.0202(11) -0.0004(8) 0.0024(9) -0.0026(8)
C31A 0.0132(10) 0.0207(11) 0.0171(10) 0.0019(8) -0.0045(8) -0.0048(8)
C31C 0.0124(10) 0.0211(11) 0.0119(10) -0.0017(8) -0.0001(7) -0.0019(8)
C31B 0.0144(10) 0.0172(10) 0.0140(10) -0.0010(8) 0.0049(8) -0.0030(8)
C31 0.0150(10) 0.0139(10) 0.0166(10) 0.0030(8) 0.0018(8) -0.0044(8)
C32A 0.0207(11) 0.0201(11) 0.0211(11) 0.0008(9) -0.0042(9) -0.0037(9)
C32C 0.0189(11) 0.0212(11) 0.0201(11) -0.0032(9) -0.0025(8) -0.0011(9)
C32B 0.0223(11) 0.0187(11) 0.0206(11) 0.0005(9) 0.0008(9) -0.0033(9)
C32 0.0196(11) 0.0218(11) 0.0190(11) 0.0053(9) 0.0024(8) -0.0019(9)
C33A 0.0277(13) 0.0228(12) 0.0271(13) 0.0050(10) -0.0060(10) -0.0076(10)
C33C 0.0205(12) 0.0318(14) 0.0267(13) -0.0010(10) -0.0012(9) 0.0053(10)
C33B 0.0307(13) 0.0196(12) 0.0306(13) -0.0050(10) 0.0019(10) -0.0102(10)
C33 0.0229(12) 0.0192(12) 0.0294(13) 0.0045(9) 0.0063(10) 0.0015(9)
C34A 0.0318(14) 0.0364(15) 0.0232(13) 0.0111(11) -0.0063(10) -0.0144(11)
C34C 0.0138(11) 0.0462(16) 0.0245(13) 0.0033(11) -0.0006(9) -0.0011(10)
C34B 0.0225(12) 0.0331(14) 0.0245(13) -0.0070(10) -0.0006(9) -0.0092(10)
C34 0.0249(12) 0.0226(12) 0.0241(12) -0.0038(9) 0.0087(9) -0.0067(9)
C35A 0.0328(14) 0.0368(15) 0.0178(12) 0.0006(10) -0.0003(10) -0.0085(11)
C35C 0.0187(12) 0.0366(14) 0.0260(13) 0.0047(10) -0.0038(9) -0.0100(10)
C35B 0.0190(11) 0.0302(13) 0.0211(12) -0.0011(9) -0.0026(9) -0.0010(9)
C35 0.0259(12) 0.0229(12) 0.0165(11) 0.0012(9) 0.0010(9) -0.0083(9)
C36A 0.0236(12) 0.0241(12) 0.0194(11) 0.0008(9) -0.0026(9) -0.0040(9)
C36B 0.0204(11) 0.0197(11) 0.0196(11) 0.0010(9) 0.0017(8) -0.0012(9)
C36 0.0169(10) 0.0182(11) 0.0184(11) 0.0022(8) 0.0000(8) -0.0044(8)

loop_
_atom_type_symbol
_atom_type_description
_atom_type_scat_dispersion_real
_atom_type_scat_dispersion_imag
_atom_type_scat_source
C C 0.0033 0.0016 'International Tables Vol C Tables 4.2.6.8 and 6.1.1.4'
H H 0.0000 0.0000 'International Tables Vol C Tables 4.2.6.8 and 6.1.1.4'
O O 0.0106 0.0060 'International Tables Vol C Tables 4.2.6.8 and 6.1.1.4'
La La -0.2871 2.4523 'International Tables Vol C Tables 4.2.6.8 and 6.1.1.4'
Al Al 0.0645 0.0514 'International Tables Vol C Tables 4.2.6.8 and 6.1.1.4'

loop_
_geom_angle_atom_site_label_1
_geom_angle_atom_site_label_2
_geom_angle_atom_site_label_3
_geom_angle
O2C La1 O2A 114.18(5)
O2C La1 O2B 77.36(5)
O2A La1 O2B 75.96(5)
O2C La1 O2 79.80(5)
O2A La1 O2 77.74(5)
O2B La1 O2 133.81(5)
O2C La1 C45 109.51(6)
O2A La1 C45 124.83(6)
O2B La1 C45 147.14(6)
O2 La1 C45 78.60(6)
O2C La1 C43 150.10(6)
O2A La1 C43 86.45(6)
O2B La1 C43 87.82(6)
O2 La1 C43 127.56(6)
C45 La1 C43 70.42(7)
O2C La1 Al1 119.52(4)
O2A La1 Al1 125.48(4)
O2B La1 Al1 106.63(4)
O2 La1 Al1 119.56(4)
C45 La1 Al1 41.33(5)
C43 La1 Al1 40.61(5)
O2C La1 C41 85.46(6)
O2A La1 C41 145.27(6)
O2B La1 C41 81.37(5)
O2 La1 C41 135.90(6)
C45 La1 C41 67.64(6)
C43 La1 C41 66.54(6)
Al1 La1 C41 39.07(4)
O2C La1 H41B 75.6
O2A La1 H41B 136.7
O2B La1 H41B 65.0
O2 La1 H41B 143.9
C45 La1 H41B 85.2
C43 La1 H41B 74.6
Al1 La1 H41B 55.5
C41 La1 H41B 17.9
O2C La1 H43A 141.8
O2A La1 H43A 76.1
O2B La1 H43A 69.6
O2 La1 H43A 137.5
C45 La1 H43A 89.7
C43 La1 H43A 19.4
Al1 La1 H43A 56.3
C41 La1 H43A 71.5
H41B La1 H43A 73.5
O2C La1 H45B 117.8
O2A La1 H45B 106.2
O2B La1 H45B 160.1
O2 La1 H45B 64.7
C45 La1 H45B 19.9
C43 La1 H45B 72.7
Al1 La1 H45B 55.5
C41 La1 H45B 86.9
H41B La1 H45B 104.7
H43A La1 H45B 91.5
C1A O1A La2 135.48(14)
O1A C1A O2A 123.07(19)
O1A C1A C2A 118.63(18)
O2A C1A C2A 118.29(18)
C1C O1C La2 132.33(14)
O1C C1C O2C 122.93(19)
O1C C1C C2C 119.67(18)
O2C C1C C2C 117.33(18)
C1 O1 La2 160.00(14)
O2B C1B O1B 123.13(19)
O2B C1B C2B 119.32(18)
O1B C1B C2B 117.50(18)
C1B O1B La2 149.99(14)
O2 C1 O1 122.28(19)
O2 C1 C2 119.42(18)
O1 C1 C2 118.22(18)
C47 Al1 C41 117.67(10)
C47 Al1 C43 111.72(10)
C41 Al1 C43 105.71(10)
C47 Al1 C45 109.23(10)
C41 Al1 C45 105.95(9)
C43 Al1 C45 105.77(10)
C47 Al1 La1 170.84(8)
C41 Al1 La1 71.18(6)
C43 Al1 La1 65.87(6)
C45 Al1 La1 64.28(6)
C57 Al2 C51 109.99(11)
C57 Al2 C53 112.67(10)
C51 Al2 C53 110.51(10)
C57 Al2 C55 111.87(11)
C51 Al2 C55 105.21(11)
C53 Al2 C55 106.27(10)
C57 Al2 La2 177.91(8)
C51 Al2 La2 68.60(7)
C53 Al2 La2 69.39(7)
C55 Al2 La2 67.40(7)
C42 C41 Al1 107.31(15)
C42 C41 La1 152.64(16)
Al1 C41 La1 69.75(6)
C42 C41 H41B 106.4
Al1 C41 H41B 122.6
La1 C41 H41B 59.2
C42 C41 H41A 106.7
Al1 C41 H41A 113.7
La1 C41 H41A 98.9
H41B C41 H41A 99.0
C41 C42 H42A 109.5
C41 C42 H42C 109.5
H42A C42 H42C 109.5
C41 C42 H42B 109.5
H42A C42 H42B 109.5
H42C C42 H42B 109.5
C44 C43 Al1 114.10(17)
C44 C43 La1 96.75(15)
Al1 C43 La1 73.51(7)
C44 C43 H43A 109.5
Al1 C43 H43A 121.7
La1 C43 H43A 64.5
C44 C43 H43B 108.1
Al1 C43 H43B 94.5
La1 C43 H43B 155.1
H43A C43 H43B 106.9
C43 C44 H44C 109.5
C43 C44 H44B 109.5
H44C C44 H44B 109.5
C43 C44 H44A 109.5
H44C C44 H44A 109.5
H44B C44 H44A 109.5
C46 C45 Al1 116.48(16)
C46 C45 La1 92.48(14)
Al1 C45 La1 74.38(7)
C46 C45 H45B 113.4
Al1 C45 H45B 116.3
La1 C45 H45B 66.3
C46 C45 H45A 118.3
Al1 C45 H45A 81.8
La1 C45 H45A 147.4
H45B C45 H45A 106.7
C45 C46 H46B 109.5
C45 C46 H46C 109.5
H46B C46 H46C 109.5
C45 C46 H46A 109.5
H46B C46 H46A 109.5
H46C C46 H46A 109.5
C48 C47 Al1 117.63(18)
C48 C47 H47B 106.5
Al1 C47 H47B 101.7
C48 C47 H47A 108.9
Al1 C47 H47A 108.5
H47B C47 H47A 113.7
C47 C48 H48C 109.5
C47 C48 H48B 109.5
H48C C48 H48B 109.5
C47 C48 H48A 109.5
H48C C48 H48A 109.5
H48B C48 H48A 109.5
C52 C51 Al2 112.30(19)
C52 C51 La2 117.13(18)
Al2 C51 La2 71.18(7)
C52 C51 H51A 113.7
Al2 C51 H51A 127.7
La2 C51 H51A 66.7
C52 C51 H51B 104.0
Al2 C51 H51B 102.6
La2 C51 H51B 137.8
H51A C51 H51B 89.2
C51 C52 H52A 109.5
C51 C52 H52C 109.5
H52A C52 H52C 109.5
C51 C52 H52B 109.5
H52A C52 H52B 109.5
H52C C52 H52B 109.5
C54 C53 C54' 29.5(5)
C54 C53 Al2 107.7(5)
C54' C53 Al2 109.6(2)
C54 C53 La2 101.1(7)
C54' C53 La2 130.3(3)
Al2 C53 La2 70.50(7)
C54 C53 H53B 101.8
C54' C53 H53B 119.5
Al2 C53 H53B 123.1
La2 C53 H53B 56.6
C54 C53 H53A 128.1
C54' C53 H53A 99.7
Al2 C53 H53A 98.3
La2 C53 H53A 130.0
H53B C53 H53A 100.1
C53 C54 H54A 109.5
C53 C54 H54B 109.5
C53 C54 H54C 109.5
C53 C54' H54D 109.5
C53 C54' H54E 109.5
H54D C54' H54E 109.5
C53 C54' H54F 109.5
H54D C54' H54F 109.5
H54E C54' H54F 109.5
C56 C55 Al2 112.13(18)
C56 C55 La2 102.27(18)
Al2 C55 La2 72.00(7)
C56 C55 H55A 112.2
Al2 C55 H55A 121.7
La2 C55 H55A 63.2
C56 C55 H55C 110.7
Al2 C55 H55C 93.7
La2 C55 H55C 147.0
H55A C55 H55C 104.0
C55 C56 H56A 109.6
C55 C56 H56C 111.6
H56A C56 H56C 119.1
C55 C56 H56B 108.9
H56A C56 H56B 106.0
H56C C56 H56B 100.6
C58 C57 Al2 116.15(18)
C58 C57 H57A 117.6
Al2 C57 H57A 101.9
C58 C57 H57B 116.3
Al2 C57 H57B 100.6
H57A C57 H57B 101.7
C57 C58 H58B 118.1
C57 C58 H58C 113.1
H58B C58 H58C 103.4
C57 C58 H58A 106.5
H58B C58 H58A 111.0
H58C C58 H58A 104.0
O1 La2 O1B 116.66(5)
O1 La2 O1A 78.39(5)
O1B La2 O1A 78.38(5)
O1 La2 O1C 78.76(5)
O1B La2 O1C 79.33(5)
O1A La2 O1C 136.22(5)
O1 La2 C55 119.79(6)
O1B La2 C55 112.56(6)
O1A La2 C55 145.19(6)
O1C La2 C55 78.45(6)
O1 La2 C51 83.00(6)
O1B La2 C51 152.34(6)
O1A La2 C51 87.63(6)
O1C La2 C51 125.69(6)
C55 La2 C51 67.48(7)
O1 La2 C53 145.93(6)
O1B La2 C53 85.03(6)
O1A La2 C53 81.11(6)
O1C La2 C53 133.48(6)
C55 La2 C53 67.73(6)
C51 La2 C53 69.18(7)
O1 La2 Al2 121.70(4)
O1B La2 Al2 121.00(4)
O1A La2 Al2 104.88(4)
O1C La2 Al2 118.89(4)
C55 La2 Al2 40.60(5)
C51 La2 Al2 40.22(5)
C53 La2 Al2 40.11(5)
O1 La2 H53B 140.7
O1B La2 H53B 72.9
O1A La2 H53B 65.9
O1C La2 H53B 139.2
C55 La2 H53B 85.2
C51 La2 H53B 79.6
C53 La2 H53B 18.1
Al2 La2 H53B 57.3
O1 La2 H55A 125.6
O1B La2 H55A 95.7
O1A La2 H55A 154.3
O1C La2 H55A 65.1
C55 La2 H55A 19.1
C51 La2 H55A 86.6
C53 La2 H55A 73.4
Al2 La2 H55A 56.6
H53B La2 H55A 88.4
C1 O2 La1 132.34(14)
C21A C2A C11A 111.28(17)
C21A C2A C31A 108.79(16)
C11A C2A C31A 111.55(17)
C21A C2A C1A 110.21(17)
C11A C2A C1A 109.10(16)
C31A C2A C1A 105.76(16)
C1A O2A La1 155.27(14)
C1C O2C La1 159.57(14)
C21C C2C C31C 109.42(16)
C21C C2C C11C 111.15(17)
C31C C2C C11C 110.58(16)
C21C C2C C1C 108.62(16)
C31C C2C C1C 111.43(16)
C11C C2C C1C 105.58(16)
C21 C2 C31 109.53(16)
C21 C2 C11 110.88(17)
C31 C2 C11 111.30(17)
C21 C2 C1 109.52(16)
C31 C2 C1 111.89(17)
C11 C2 C1 103.60(16)
C11B C2B C21B 108.65(16)
C11B C2B C31B 111.33(16)
C21B C2B C31B 111.93(17)
C11B C2B C1B 108.68(16)
C21B C2B C1B 112.06(16)
C31B C2B C1B 104.12(16)
C1B O2B La1 141.00(14)
C16A C11A C12A 118.0(2)
C16A C11A C2A 121.8(2)
C12A C11A C2A 120.23(19)
C12C C11C C16C 117.7(2)
C12C C11C C2C 121.27(19)
C16C C11C C2C 120.89(18)
C16 C11 C12 118.2(2)
C16 C11 C2 122.9(2)
C12 C11 C2 118.83(19)
C12B C11B C16B 118.8(2)
C12B C11B C2B 121.67(19)
C16B C11B C2B 119.11(19)
C13A C12A C11A 121.2(2)
C13A C12A H12A 119.4
C11A C12A H12A 119.4
C11C C12C C13C 120.6(2)
C11C C12C H12B 119.7
C13C C12C H12B 119.7
C11B C12B C13B 120.7(2)
C11B C12B H12C 119.7
C13B C12B H12C 119.7
C13 C12 C11 121.3(2)
C13 C12 H12D 119.3
C11 C12 H12D 119.3
C12A C13A C14A 119.8(2)
C12A C13A H13A 120.1
C14A C13A H13A 120.1
C14C C13C C12C 120.8(2)
C14C C13C H13B 119.6
C12C C13C H13B 119.6
C14B C13B C12B 119.8(2)
C14B C13B H13C 120.1
C12B C13B H13C 120.1
C14 C13 C12 119.7(2)
C14 C13 H13D 120.1
C12 C13 H13D 120.1
C15A C14A C13A 120.0(2)
C15A C14A H14A 120.0
C13A C14A H14A 120.0
C13C C14C C15C 119.1(2)
C13C C14C H14B 120.5
C15C C14C H14B 120.5
C13B C14B C15B 119.9(2)
C13B C14B H14C 120.0
C15B C14B H14C 120.0
C15 C14 C13 119.8(2)
C15 C14 H14D 120.1
C13 C14 H14D 120.1
C14A C15A C16A 120.2(2)
C14A C15A H15A 119.9
C16A C15A H15A 119.9
C14C C15C C16C 120.1(2)
C14C C15C H15B 119.9
C16C C15C H15B 119.9
C16B C15B C14B 120.0(2)
C16B C15B H15C 120.0
C14B C15B H15C 120.0
C14 C15 C16 120.4(2)
C14 C15 H15D 119.8
C16 C15 H15D 119.8
C11A C16A C15A 120.8(2)
C11A C16A H16A 119.6
C15A C16A H16A 119.6
C15C C16C C11C 121.7(2)
C15C C16C H16B 119.2
C11C C16C H16B 119.2
C15B C16B C11B 120.7(2)
C15B C16B H16C 119.6
C11B C16B H16C 119.6
C11 C16 C15 120.5(2)
C11 C16 H16D 119.8
C15 C16 H16D 119.8
C26A C21A C22A 117.7(2)
C26A C21A C2A 119.77(19)
C22A C21A C2A 122.44(19)
C22C C21C C26C 118.4(2)
C22C C21C C2C 122.08(19)
C26C C21C C2C 119.17(18)
C22B C21B C26B 117.3(2)
C22B C21B C2B 120.83(19)
C26B C21B C2B 121.89(19)
C26 C21 C22 118.2(2)
C26 C21 C2 121.41(19)
C22 C21 C2 120.13(19)
C23A C22A C21A 120.8(2)
C23A C22A H22A 119.6
C21A C22A H22A 119.6
C21C C22C C23C 120.3(2)
C21C C22C H22B 119.8
C23C C22C H22B 119.8
C21B C22B C23B 121.5(2)
C21B C22B H22C 119.2
C23B C22B H22C 119.2
C23 C22 C21 120.8(2)
C23 C22 H22D 119.6
C21 C22 H22D 119.6
C24A C23A C22A 120.9(2)
C24A C23A H23A 119.5
C22A C23A H23A 119.5
C24C C23C C22C 120.8(2)
C24C C23C H23B 119.6
C22C C23C H23B 119.6
C24B C23B C22B 120.4(2)
C24B C23B H23C 119.8
C22B C23B H23C 119.8
C24 C23 C22 120.5(2)
C24 C23 H23D 119.8
C22 C23 H23D 119.8
C23A C24A C25A 118.9(2)
C23A C24A H24A 120.6
C25A C24A H24A 120.6
C25C C24C C23C 119.2(2)
C25C C24C H24B 120.4
C23C C24C H24B 120.4
C23B C24B C25B 119.0(2)
C23B C24B H24C 120.5
C25B C24B H24C 120.5
C25 C24 C23 119.2(2)
C25 C24 H24D 120.4
C23 C24 H24D 120.4
C26A C25A C24A 120.4(2)
C26A C25A H25A 119.8
C24A C25A H25A 119.8
C24C C25C C26C 120.3(2)
C24C C25C H25B 119.9
C26C C25C H25B 119.9
C24B C25B C26B 120.7(2)
C24B C25B H25C 119.7
C26B C25B H25C 119.7
C24 C25 C26 120.7(2)
C24 C25 H25D 119.7
C26 C25 H25D 119.7
C25A C26A C21A 121.3(2)
C25A C26A H26A 119.4
C21A C26A H26A 119.4
C25C C26C C21C 121.0(2)
C25C C26C H26B 119.5
C21C C26C H26B 119.5
C35C C36C C31C 121.4(2)
C35C C36C H26C 119.3
C31C C36C H26C 119.3
C25B C26B C21B 121.0(2)
C25B C26B H26D 119.5
C21B C26B H26D 119.5
C25 C26 C21 120.7(2)
C25 C26 H26E 119.7
C21 C26 H26E 119.7
C36A C31A C32A 117.8(2)
C36A C31A C2A 123.03(19)
C32A C31A C2A 119.09(19)
C36C C31C C32C 117.5(2)
C36C C31C C2C 121.53(19)
C32C C31C C2C 120.86(19)
C32B C31B C36B 118.1(2)
C32B C31B C2B 122.29(19)
C36B C31B C2B 119.52(18)
C36 C31 C32 117.4(2)
C36 C31 C2 121.01(18)
C32 C31 C2 121.49(18)
C33A C32A C31A 121.7(2)
C33A C32A H32A 119.1
C31A C32A H32A 119.1
C33C C32C C31C 121.0(2)
C33C C32C H32B 119.5
C31C C32C H32B 119.5
C31B C32B C33B 120.6(2)
C31B C32B H32C 119.7
C33B C32B H32C 119.7
C33 C32 C31 121.4(2)
C33 C32 H32D 119.3
C31 C32 H32D 119.3
C34A C33A C32A 119.9(2)
C34A C33A H33A 120.1
C32A C33A H33A 120.1
C34C C33C C32C 120.5(2)
C34C C33C H33B 119.8
C32C C33C H33B 119.8
C34B C33B C32B 120.7(2)
C34B C33B H33C 119.7
C32B C33B H33C 119.7
C32 C33 C34 120.4(2)
C32 C33 H33D 119.8
C34 C33 H33D 119.8
C33A C34A C35A 119.4(2)
C33A C34A H34A 120.3
C35A C34A H34A 120.3
C33C C34C C35C 119.2(2)
C33C C34C H34B 120.4
C35C C34C H34B 120.4
C33B C34B C35B 119.6(2)
C33B C34B H34C 120.2
C35B C34B H34C 120.2
C35 C34 C33 118.8(2)
C35 C34 H34D 120.6
C33 C34 H34D 120.6
C34A C35A C36A 120.8(2)
C34A C35A H35A 119.6
C36A C35A H35A 119.6
C36C C35C C34C 120.3(2)
C36C C35C H35B 119.8
C34C C35C H35B 119.8
C36B C35B C34B 119.8(2)
C36B C35B H35C 120.1
C34B C35B H35C 120.1
C34 C35 C36 120.6(2)
C34 C35 H35D 119.7
C36 C35 H35D 119.7
C31A C36A C35A 120.4(2)
C31A C36A H36A 119.8
C35A C36A H36A 119.8
C35B C36B C31B 121.2(2)
C35B C36B H36B 119.4
C31B C36B H36B 119.4
C35 C36 C31 121.4(2)
C35 C36 H36C 119.3
C31 C36 H36C 119.3

loop_
_geom_bond_atom_site_label_1
_geom_bond_atom_site_label_2
_geom_bond_distance
La1 O2C 2.3650(14)
La1 O2A 2.3748(15)
La1 O2B 2.3835(14)
La1 O2 2.4192(14)
La1 C45 2.823(2)
La1 C43 2.872(2)
La1 Al1 3.0172(6)
La1 C41 3.044(2)
La1 H41B 2.6821
La1 H43A 2.6073
La1 H45B 2.5905
O1A C1A 1.251(3)
O1A La2 2.3974(15)
C1A O2A 1.259(3)
C1A C2A 1.565(3)
O1C C1C 1.251(2)
O1C La2 2.4166(14)
C1C O2C 1.261(2)
C1C C2C 1.561(3)
O1 C1 1.259(2)
O1 La2 2.3626(15)
C1B O2B 1.251(2)
C1B O1B 1.260(2)
C1B C2B 1.560(3)
O1B La2 2.3779(14)
C1 O2 1.256(3)
C1 C2 1.557(3)
Al1 C47 1.971(2)
Al1 C41 2.027(2)
Al1 C43 2.048(2)
Al1 C45 2.069(2)
Al2 C57 1.979(2)
Al2 C51 2.044(3)
Al2 C53 2.048(2)
Al2 C55 2.050(2)
Al2 La2 2.9960(7)
C41 C42 1.545(3)
C41 H41B 0.9585
C41 H41A 0.9611
C42 H42A 0.9800
C42 H42C 0.9800
C42 H42B 0.9800
C43 C44 1.536(3)
C43 H43A 0.9581
C43 H43B 0.9604
C44 H44C 0.9800
C44 H44B 0.9800
C44 H44A 0.9800
C45 C46 1.522(3)
C45 H45B 0.9619
C45 H45A 0.9594
C46 H46B 0.9800
C46 H46C 0.9800
C46 H46A 0.9800
C47 C48 1.517(4)
C47 H47B 0.9614
C47 H47A 0.9613
C48 H48C 0.9800
C48 H48B 0.9800
C48 H48A 0.9800
C51 C52 1.524(4)
C51 La2 2.947(2)
C51 H51A 0.9584
C51 H51B 0.9604
C52 H52A 0.9800
C52 H52C 0.9800
C52 H52B 0.9800
C53 C54 1.5251(10)
C53 C54' 1.5259(10)
C53 La2 2.975(2)
C53 H53B 0.9599
C53 H53A 0.9624
C54 H54A 0.9800
C54 H54B 0.9800
C54 H54C 0.9800
C54' H54D 0.9800
C54' H54E 0.9800
C54' H54F 0.9800
C55 C56 1.532(4)
C55 La2 2.908(2)
C55 H55A 0.9608
C55 H55C 0.9587
C56 H56A 0.9588
C56 H56C 0.9628
C56 H56B 0.9607
C57 C58 1.514(4)
C57 H57A 0.9597
C57 H57B 0.9620
C58 H58B 0.9597
C58 H58C 0.9598
C58 H58A 0.9620
La2 H53B 2.5738
La2 H55A 2.6188
C2A C21A 1.530(3)
C2A C11A 1.544(3)
C2A C31A 1.558(3)
C2C C21C 1.538(3)
C2C C31C 1.545(3)
C2C C11C 1.548(3)
C2 C21 1.539(3)
C2 C31 1.546(3)
C2 C11 1.554(3)
C2B C11B 1.538(3)
C2B C21B 1.549(3)
C2B C31B 1.555(3)
C11A C16A 1.390(3)
C11A C12A 1.402(3)
C11C C12C 1.388(3)
C11C C16C 1.389(3)
C11 C16 1.389(3)
C11 C12 1.397(3)
C11B C12B 1.383(3)
C11B C16B 1.396(3)
C12A C13A 1.382(3)
C12A H12A 0.9500
C12C C13C 1.393(3)
C12C H12B 0.9500
C12B C13B 1.395(3)
C12B H12C 0.9500
C12 C13 1.386(3)
C12 H12D 0.9500
C13A C14A 1.388(4)
C13A H13A 0.9500
C13C C14C 1.377(4)
C13C H13B 0.9500
C13B C14B 1.379(3)
C13B H13C 0.9500
C13 C14 1.386(4)
C13 H13D 0.9500
C14A C15A 1.378(4)
C14A H14A 0.9500
C14C C15C 1.381(3)
C14C H14B 0.9500
C14B C15B 1.389(3)
C14B H14C 0.9500
C14 C15 1.378(4)
C14 H14D 0.9500
C15A C16A 1.393(3)
C15A H15A 0.9500
C15C C16C 1.384(3)
C15C H15B 0.9500
C15B C16B 1.380(3)
C15B H15C 0.9500
C15 C16 1.398(3)
C15 H15D 0.9500
C16A H16A 0.9500
C16C H16B 0.9500
C16B H16C 0.9500
C16 H16D 0.9500
C21A C26A 1.393(3)
C21A C22A 1.393(3)
C21C C22C 1.388(3)
C21C C26C 1.396(3)
C21B C22B 1.392(3)
C21B C26B 1.401(3)
C21 C26 1.392(3)
C21 C22 1.396(3)
C22A C23A 1.383(3)
C22A H22A 0.9500
C22C C23C 1.393(3)
C22C H22B 0.9500
C22B C23B 1.393(3)
C22B H22C 0.9500
C22 C23 1.386(3)
C22 H22D 0.9500
C23A C24A 1.379(4)
C23A H23A 0.9500
C23C C24C 1.384(3)
C23C H23B 0.9500
C23B C24B 1.379(3)
C23B H23C 0.9500
C23 C24 1.385(3)
C23 H23D 0.9500
C24A C25A 1.384(4)
C24A H24A 0.9500
C24C C25C 1.382(3)
C24C H24B 0.9500
C24B C25B 1.385(3)
C24B H24C 0.9500
C24 C25 1.378(3)
C24 H24D 0.9500
C25A C26A 1.382(3)
C25A H25A 0.9500
C25C C26C 1.387(3)
C25C H25B 0.9500
C25B C26B 1.392(3)
C25B H25C 0.9500
C25 C26 1.391(3)
C25 H25D 0.9500
C26A H26A 0.9500
C26C H26B 0.9500
C36C C35C 1.382(3)
C36C C31C 1.393(3)
C36C H26C 0.9500
C26B H26D 0.9500
C26 H26E 0.9500
C31A C36A 1.390(3)
C31A C32A 1.395(3)
C31C C32C 1.397(3)
C31B C32B 1.388(3)
C31B C36B 1.399(3)
C31 C36 1.391(3)
C31 C32 1.395(3)
C32A C33A 1.380(3)
C32A H32A 0.9500
C32C C33C 1.389(3)
C32C H32B 0.9500
C32B C33B 1.395(3)
C32B H32C 0.9500
C32 C33 1.384(3)
C32 H32D 0.9500
C33A C34A 1.378(3)
C33A H33A 0.9500
C33C C34C 1.379(3)
C33C H33B 0.9500
C33B C34B 1.377(3)
C33B H33C 0.9500
C33 C34 1.388(3)
C33 H33D 0.9500
C34A C35A 1.381(4)
C34A H34A 0.9500
C34C C35C 1.384(4)
C34C H34B 0.9500
C34B C35B 1.389(3)
C34B H34C 0.9500
C34 C35 1.382(3)
C34 H34D 0.9500
C35A C36A 1.391(3)
C35A H35A 0.9500
C35C H35B 0.9500
C35B C36B 1.389(3)
C35B H35C 0.9500
C35 C36 1.387(3)
C35 H35D 0.9500
C36A H36A 0.9500
C36B H36B 0.9500
C36 H36C 0.9500

loop_
_geom_torsion_atom_site_label_1
_geom_torsion_atom_site_label_2
_geom_torsion_atom_site_label_3
_geom_torsion_atom_site_label_4
_geom_torsion
La2 O1A C1A O2A 10.4(3)
La2 O1A C1A C2A -168.18(13)
La2 O1C C1C O2C 5.3(3)
La2 O1C C1C C2C -171.78(13)
O2B C1B O1B La2 4.9(4)
C2B C1B O1B La2 -172.29(19)
La2 O1 C1 O2 14.2(6)
La2 O1 C1 C2 -162.8(3)
O2C La1 Al1 C47 132.8(5)
O2A La1 Al1 C47 -58.2(5)
O2B La1 Al1 C47 -142.5(5)
O2 La1 Al1 C47 37.8(5)
C45 La1 Al1 C47 46.4(5)
C43 La1 Al1 C47 -76.7(5)
C41 La1 Al1 C47 165.5(5)
O2C La1 Al1 C41 -32.69(8)
O2A La1 Al1 C41 136.32(8)
O2B La1 Al1 C41 51.95(8)
O2 La1 Al1 C41 -127.68(8)
C45 La1 Al1 C41 -119.11(10)
C43 La1 Al1 C41 117.78(10)
O2C La1 Al1 C43 -150.47(9)
O2A La1 Al1 C43 18.54(9)
O2B La1 Al1 C43 -65.83(9)
O2 La1 Al1 C43 114.53(9)
C45 La1 Al1 C43 123.11(11)
C41 La1 Al1 C43 -117.78(10)
O2C La1 Al1 C45 86.42(9)
O2A La1 Al1 C45 -104.57(9)
O2B La1 Al1 C45 171.06(8)
O2 La1 Al1 C45 -8.58(9)
C43 La1 Al1 C45 -123.11(11)
C41 La1 Al1 C45 119.11(10)
C47 Al1 C41 C42 31.3(2)
C43 Al1 C41 C42 -94.22(17)
C45 Al1 C41 C42 153.81(16)
La1 Al1 C41 C42 -151.23(17)
C47 Al1 C41 La1 -177.42(9)
C43 Al1 C41 La1 57.01(8)
C45 Al1 C41 La1 -54.96(8)
O2C La1 C41 C42 -119.4(3)
O2A La1 C41 C42 7.9(4)
O2B La1 C41 C42 -41.6(3)
O2 La1 C41 C42 170.3(3)
C45 La1 C41 C42 127.3(3)
C43 La1 C41 C42 49.8(3)
Al1 La1 C41 C42 88.7(3)
O2C La1 C41 Al1 151.87(7)
O2A La1 C41 Al1 -80.78(11)
O2B La1 C41 Al1 -130.26(7)
O2 La1 C41 Al1 81.58(9)
C45 La1 C41 Al1 38.61(7)
C43 La1 C41 Al1 -38.89(7)
C47 Al1 C43 C44 80.28(19)
C41 Al1 C43 C44 -150.56(17)
C45 Al1 C43 C44 -38.47(19)
La1 Al1 C43 C44 -90.11(17)
C47 Al1 C43 La1 170.40(9)
C41 Al1 C43 La1 -60.45(8)
C45 Al1 C43 La1 51.65(8)
O2C La1 C43 C44 172.54(13)
O2A La1 C43 C44 -51.78(14)
O2B La1 C43 C44 -127.83(15)
O2 La1 C43 C44 19.80(17)
C45 La1 C43 C44 77.23(15)
Al1 La1 C43 C44 113.19(17)
C41 La1 C43 C44 150.63(16)
O2C La1 C43 Al1 59.35(14)
O2A La1 C43 Al1 -164.97(7)
O2B La1 C43 Al1 118.97(7)
O2 La1 C43 Al1 -93.39(8)
C45 La1 C43 Al1 -35.96(7)
C41 La1 C43 Al1 37.44(6)
C47 Al1 C45 C46 102.13(18)
C41 Al1 C45 C46 -25.56(19)
C43 Al1 C45 C46 -137.48(17)
La1 Al1 C45 C46 -84.89(17)
C47 Al1 C45 La1 -172.98(8)
C41 Al1 C45 La1 59.33(8)
C43 Al1 C45 La1 -52.60(8)
O2C La1 C45 C46 3.97(14)
O2A La1 C45 C46 -136.93(13)
O2B La1 C45 C46 100.90(16)
O2 La1 C45 C46 -70.77(13)
C43 La1 C45 C46 152.19(15)
Al1 La1 C45 C46 116.83(16)
C41 La1 C45 C46 80.29(14)
O2C La1 C45 Al1 -112.86(7)
O2A La1 C45 Al1 106.24(7)
O2B La1 C45 Al1 -15.93(15)
O2 La1 C45 Al1 172.40(8)
C43 La1 C45 Al1 35.36(7)
C41 La1 C45 Al1 -36.54(6)
C41 Al1 C47 C48 -71.3(2)
C43 Al1 C47 C48 51.3(2)
C45 Al1 C47 C48 168.0(2)
La1 Al1 C47 C48 124.3(5)
C57 Al2 C51 C52 69.3(2)
C53 Al2 C51 C52 -55.8(2)
C55 Al2 C51 C52 -170.09(19)
La2 Al2 C51 C52 -112.4(2)
C57 Al2 C51 La2 -178.35(9)
C53 Al2 C51 La2 56.62(9)
C55 Al2 C51 La2 -57.70(9)
C57 Al2 C53 C54 84.5(7)
C51 Al2 C53 C54 -152.0(7)
C55 Al2 C53 C54 -38.4(7)
La2 Al2 C53 C54 -95.9(7)
C57 Al2 C53 C54' 53.4(4)
C51 Al2 C53 C54' 176.9(4)
C55 Al2 C53 C54' -69.5(4)
La2 Al2 C53 C54' -127.0(4)
C57 Al2 C53 La2 -179.66(10)
C51 Al2 C53 La2 -56.16(9)
C55 Al2 C53 La2 57.48(8)
C57 Al2 C55 C56 81.6(2)
C51 Al2 C55 C56 -37.8(2)
C53 Al2 C55 C56 -155.01(19)
La2 Al2 C55 C56 -96.26(19)
C57 Al2 C55 La2 177.89(9)
C51 Al2 C55 La2 58.48(9)
C53 Al2 C55 La2 -58.75(8)
C51 Al2 C57 C58 42.7(2)
C53 Al2 C57 C58 166.5(2)
C55 Al2 C57 C58 -73.8(2)
La2 Al2 C57 C58 -5(3)
C1 O1 La2 O1B -12.5(4)
C1 O1 La2 O1A 58.0(4)
C1 O1 La2 O1C -84.4(4)
C1 O1 La2 C55 -154.0(4)
C1 O1 La2 C51 147.0(4)
C1 O1 La2 C53 112.2(4)
C1 O1 La2 Al2 158.5(4)
C1B O1B La2 O1 -2.4(3)
C1B O1B La2 O1A -72.9(3)
C1B O1B La2 O1C 69.2(3)
C1B O1B La2 C55 141.8(3)
C1B O1B La2 C51 -134.0(3)
C1B O1B La2 C53 -154.8(3)
C1B O1B La2 Al2 -173.4(3)
C1A O1A La2 O1 -63.2(2)
C1A O1A La2 O1B 57.5(2)
C1A O1A La2 O1C -3.3(2)
C1A O1A La2 C55 170.47(18)
C1A O1A La2 C51 -146.5(2)
C1A O1A La2 C53 144.2(2)
C1A O1A La2 Al2 176.81(19)
C1C O1C La2 O1 53.97(18)
C1C O1C La2 O1B -66.23(18)
C1C O1C La2 O1A -5.8(2)
C1C O1C La2 C55 177.86(19)
C1C O1C La2 C51 126.77(18)
C1C O1C La2 C53 -138.76(18)
C1C O1C La2 Al2 174.12(17)
C56 C55 La2 O1 4.34(18)
Al2 C55 La2 O1 -105.21(7)
C56 C55 La2 O1B -138.58(15)
Al2 C55 La2 O1B 111.87(7)
C56 C55 La2 O1A 118.99(16)
Al2 C55 La2 O1A 9.44(15)
C56 C55 La2 O1C -65.40(15)
Al2 C55 La2 O1C -174.96(8)
C56 C55 La2 C51 71.42(16)
Al2 C55 La2 C51 -38.14(8)
C56 C55 La2 C53 147.18(17)
Al2 C55 La2 C53 37.62(7)
C56 C55 La2 Al2 109.56(18)
C52 C51 La2 O1 -89.1(2)
Al2 C51 La2 O1 164.85(8)
C52 C51 La2 O1B 48.6(3)
Al2 C51 La2 O1B -57.45(16)
C52 C51 La2 O1A -10.55(19)
Al2 C51 La2 O1A -116.56(8)
C52 C51 La2 O1C -159.87(18)
Al2 C51 La2 O1C 94.12(9)
C52 C51 La2 C55 144.5(2)
Al2 C51 La2 C55 38.49(7)
C52 C51 La2 C53 70.8(2)
Al2 C51 La2 C53 -35.17(7)
C52 C51 La2 Al2 106.0(2)
C54 C53 La2 O1 177.6(5)
C54' C53 La2 O1 172.2(3)
Al2 C53 La2 O1 72.59(12)
C54 C53 La2 O1B -50.0(5)
C54' C53 La2 O1B -55.3(3)
Al2 C53 La2 O1B -154.92(7)
C54 C53 La2 O1A -128.9(5)
C54' C53 La2 O1A -134.3(3)
Al2 C53 La2 O1A 126.09(7)
C54 C53 La2 O1C 20.2(5)
C54' C53 La2 O1C 14.9(3)
Al2 C53 La2 O1C -84.72(9)
C54 C53 La2 C55 66.9(5)
C54' C53 La2 C55 61.5(3)
Al2 C53 La2 C55 -38.07(7)
C54 C53 La2 C51 140.2(5)
C54' C53 La2 C51 134.9(3)
Al2 C53 La2 C51 35.25(7)
C54 C53 La2 Al2 105.0(5)
C54' C53 La2 Al2 99.6(3)
C57 Al2 La2 O1 30(3)
C51 Al2 La2 O1 -17.75(10)
C53 Al2 La2 O1 -141.07(8)
C55 Al2 La2 O1 100.19(9)
C57 Al2 La2 O1B -159(3)
C51 Al2 La2 O1B 152.84(9)
C53 Al2 La2 O1B 29.51(8)
C55 Al2 La2 O1B -89.23(9)
C57 Al2 La2 O1A 116(3)
C51 Al2 La2 O1A 67.63(9)
C53 Al2 La2 O1A -55.70(8)
C55 Al2 La2 O1A -174.44(9)
C57 Al2 La2 O1C -64(3)
C51 Al2 La2 O1C -112.29(9)
C53 Al2 La2 O1C 124.38(8)
C55 Al2 La2 O1C 5.64(9)
C57 Al2 La2 C55 -70(3)
C51 Al2 La2 C55 -117.93(12)
C53 Al2 La2 C55 118.74(11)
C57 Al2 La2 C51 48(3)
C53 Al2 La2 C51 -123.32(11)
C55 Al2 La2 C51 117.93(12)
C57 Al2 La2 C53 171(3)
C51 Al2 La2 C53 123.32(11)
C55 Al2 La2 C53 -118.74(11)
O1 C1 O2 La1 -1.5(3)
C2 C1 O2 La1 175.48(12)
O2C La1 O2 C1 56.05(18)
O2A La1 O2 C1 -61.66(18)
O2B La1 O2 C1 -5.2(2)
C45 La1 O2 C1 168.5(2)
C43 La1 O2 C1 -137.36(18)
Al1 La1 O2 C1 174.31(17)
C41 La1 O2 C1 128.52(18)
O1A C1A C2A C21A -140.65(19)
O2A C1A C2A C21A 40.7(2)
O1A C1A C2A C11A -18.2(3)
O2A C1A C2A C11A 163.14(18)
O1A C1A C2A C31A 101.9(2)
O2A C1A C2A C31A -76.8(2)
O1A C1A O2A La1 -14.2(5)
C2A C1A O2A La1 164.4(2)
O2C La1 O2A C1A 8.0(4)
O2B La1 O2A C1A -60.9(3)
O2 La1 O2A C1A 80.8(3)
C45 La1 O2A C1A 147.3(3)
C43 La1 O2A C1A -149.6(3)
Al1 La1 O2A C1A -161.5(3)
C41 La1 O2A C1A -111.7(3)
O1C C1C O2C La1 -2.8(5)
C2C C1C O2C La1 174.3(3)
O2A La1 O2C C1C 0.3(4)
O2B La1 O2C C1C 68.4(4)
O2 La1 O2C C1C -71.2(4)
C45 La1 O2C C1C -145.1(4)
C43 La1 O2C C1C 130.5(4)
Al1 La1 O2C C1C 170.5(4)
C41 La1 O2C C1C 150.5(4)
O1C C1C C2C C21C -150.37(18)
O2C C1C C2C C21C 32.4(2)
O1C C1C C2C C31C -29.8(3)
O2C C1C C2C C31C 153.03(18)
O1C C1C C2C C11C 90.3(2)
O2C C1C C2C C11C -86.9(2)
O2 C1 C2 C21 156.75(18)
O1 C1 C2 C21 -26.2(3)
O2 C1 C2 C31 35.1(3)
O1 C1 C2 C31 -147.81(18)
O2 C1 C2 C11 -84.9(2)
O1 C1 C2 C11 92.2(2)
O2B C1B C2B C11B 148.07(19)
O1B C1B C2B C11B -34.6(2)
O2B C1B C2B C21B 28.0(3)
O1B C1B C2B C21B -154.67(18)
O2B C1B C2B C31B -93.2(2)
O1B C1B C2B C31B 84.2(2)
O1B C1B O2B La1 -5.3(4)
C2B C1B O2B La1 171.85(14)
O2C La1 O2B C1B -55.3(2)
O2A La1 O2B C1B 64.0(2)
O2 La1 O2B C1B 6.9(3)
C45 La1 O2B C1B -161.8(2)
C43 La1 O2B C1B 150.9(2)
Al1 La1 O2B C1B -172.7(2)
C41 La1 O2B C1B -142.6(2)
C21A C2A C11A C16A 5.2(3)
C31A C2A C11A C16A 126.9(2)
C1A C2A C11A C16A -116.6(2)
C21A C2A C11A C12A -174.93(19)
C31A C2A C11A C12A -53.2(2)
C1A C2A C11A C12A 63.3(2)
C21C C2C C11C C12C 106.2(2)
C31C C2C C11C C12C -15.6(3)
C1C C2C C11C C12C -136.2(2)
C21C C2C C11C C16C -69.6(2)
C31C C2C C11C C16C 168.67(19)
C1C C2C C11C C16C 48.0(2)
C21 C2 C11 C16 -119.9(2)
C31 C2 C11 C16 2.3(3)
C1 C2 C11 C16 122.7(2)
C21 C2 C11 C12 57.5(2)
C31 C2 C11 C12 179.70(18)
C1 C2 C11 C12 -59.9(2)
C21B C2B C11B C12B -100.1(2)
C31B C2B C11B C12B 23.6(3)
C1B C2B C11B C12B 137.67(19)
C21B C2B C11B C16B 72.2(2)
C31B C2B C11B C16B -164.06(18)
C1B C2B C11B C16B -49.9(2)
C16A C11A C12A C13A -0.8(3)
C2A C11A C12A C13A 179.4(2)
C16C C11C C12C C13C -1.2(4)
C2C C11C C12C C13C -177.1(2)
C16B C11B C12B C13B -1.1(3)
C2B C11B C12B C13B 171.32(19)
C16 C11 C12 C13 -1.2(3)
C2 C11 C12 C13 -178.70(19)
C11A C12A C13A C14A 2.2(4)
C11C C12C C13C C14C 0.8(4)
C11B C12B C13B C14B -0.2(3)
C11 C12 C13 C14 -0.2(3)
C12A C13A C14A C15A -1.9(4)
C12C C13C C14C C15C 0.1(4)
C12B C13B C14B C15B 1.5(3)
C12 C13 C14 C15 1.0(4)
C13A C14A C15A C16A 0.2(4)
C13C C14C C15C C16C -0.6(4)
C13B C14B C15B C16B -1.4(3)
C13 C14 C15 C16 -0.3(4)
C12A C11A C16A C15A -1.0(3)
C2A C11A C16A C15A 178.9(2)
C14A C15A C16A C11A 1.3(4)
C14C C15C C16C C11C 0.2(4)
C12C C11C C16C C15C 0.7(3)
C2C C11C C16C C15C 176.6(2)
C14B C15B C16B C11B 0.1(3)
C12B C11B C16B C15B 1.2(3)
C2B C11B C16B C15B -171.4(2)
C12 C11 C16 C15 1.8(3)
C2 C11 C16 C15 179.2(2)
C14 C15 C16 C11 -1.1(3)
C11A C2A C21A C26A 85.4(2)
C31A C2A C21A C26A -37.9(3)
C1A C2A C21A C26A -153.40(19)
C11A C2A C21A C22A -90.7(2)
C31A C2A C21A C22A 146.0(2)
C1A C2A C21A C22A 30.5(3)
C31C C2C C21C C22C 104.2(2)
C11C C2C C21C C22C -18.2(3)
C1C C2C C21C C22C -133.92(19)
C31C C2C C21C C26C -68.9(2)
C11C C2C C21C C26C 168.69(18)
C1C C2C C21C C26C 53.0(2)
C11B C2B C21B C22B 11.7(3)
C31B C2B C21B C22B -111.7(2)
C1B C2B C21B C22B 131.8(2)
C11B C2B C21B C26B -169.12(19)
C31B C2B C21B C26B 67.5(2)
C1B C2B C21B C26B -49.0(3)
C31 C2 C21 C26 -99.0(2)
C11 C2 C21 C26 24.2(3)
C1 C2 C21 C26 137.9(2)
C31 C2 C21 C22 74.7(2)
C11 C2 C21 C22 -162.03(19)
C1 C2 C21 C22 -48.3(3)
C26A C21A C22A C23A 2.1(3)
C2A C21A C22A C23A 178.3(2)
C26C C21C C22C C23C 0.1(3)
C2C C21C C22C C23C -173.10(19)
C26B C21B C22B C23B 2.0(3)
C2B C21B C22B C23B -178.73(19)
C26 C21 C22 C23 -1.0(3)
C2 C21 C22 C23 -175.0(2)
C21A C22A C23A C24A -0.7(4)
C21C C22C C23C C24C 0.4(3)
C21B C22B C23B C24B 0.9(3)
C21 C22 C23 C24 -0.1(4)
C22A C23A C24A C25A -1.4(4)
C22C C23C C24C C25C -0.3(3)
C22B C23B C24B C25B -2.3(3)
C22 C23 C24 C25 0.8(4)
C23A C24A C25A C26A 2.0(4)
C23C C24C C25C C26C -0.4(3)
C23B C24B C25B C26B 0.8(4)
C23 C24 C25 C26 -0.6(4)
C24A C25A C26A C21A -0.5(4)
C22A C21A C26A C25A -1.6(3)
C2A C21A C26A C25A -177.8(2)
C24C C25C C26C C21C 0.9(3)
C22C C21C C26C C25C -0.7(3)
C2C C21C C26C C25C 172.64(19)
C24B C25B C26B C21B 2.2(4)
C22B C21B C26B C25B -3.6(3)
C2B C21B C26B C25B 177.2(2)
C24 C25 C26 C21 -0.5(4)
C22 C21 C26 C25 1.3(3)
C2 C21 C26 C25 175.2(2)
C21A C2A C31A C36A 113.9(2)
C11A C2A C31A C36A -9.2(3)
C1A C2A C31A C36A -127.7(2)
C21A C2A C31A C32A -62.6(2)
C11A C2A C31A C32A 174.29(18)
C1A C2A C31A C32A 55.8(2)
C35C C36C C31C C32C -2.5(3)
C35C C36C C31C C2C -178.4(2)
C21C C2C C31C C36C -9.2(3)
C11C C2C C31C C36C 113.5(2)
C1C C2C C31C C36C -129.4(2)
C21C C2C C31C C32C 174.92(19)
C11C C2C C31C C32C -62.3(2)
C1C C2C C31C C32C 54.8(3)
C11B C2B C31B C32B -116.6(2)
C21B C2B C31B C32B 5.2(3)
C1B C2B C31B C32B 126.4(2)
C11B C2B C31B C36B 60.9(2)
C21B C2B C31B C36B -177.24(18)
C1B C2B C31B C36B -56.0(2)
C21 C2 C31 C36 11.1(3)
C11 C2 C31 C36 -111.9(2)
C1 C2 C31 C36 132.7(2)
C21 C2 C31 C32 -172.57(19)
C11 C2 C31 C32 64.5(2)
C1 C2 C31 C32 -50.9(3)
C36A C31A C32A C33A 2.0(3)
C2A C31A C32A C33A 178.7(2)
C36C C31C C32C C33C 2.8(3)
C2C C31C C32C C33C 178.8(2)
C36B C31B C32B C33B 1.1(3)
C2B C31B C32B C33B 178.7(2)
C36 C31 C32 C33 -1.3(3)
C2 C31 C32 C33 -177.8(2)
C31A C32A C33A C34A -0.3(3)
C31C C32C C33C C34C -1.0(4)
C31B C32B C33B C34B -0.2(4)
C31 C32 C33 C34 1.1(4)
C32A C33A C34A C35A -1.2(4)
C32C C33C C34C C35C -1.3(4)
C32B C33B C34B C35B -1.0(4)
C32 C33 C34 C35 -0.2(3)
C33A C34A C35A C36A 0.9(4)
C31C C36C C35C C34C 0.2(4)
C33C C34C C35C C36C 1.7(4)
C33B C34B C35B C36B 1.2(3)
C33 C34 C35 C36 -0.5(3)
C32A C31A C36A C35A -2.2(3)
C2A C31A C36A C35A -178.7(2)
C34A C35A C36A C31A 0.8(4)
C34B C35B C36B C31B -0.3(3)
C32B C31B C36B C35B -0.9(3)
C2B C31B C36B C35B -178.57(19)
C34 C35 C36 C31 0.2(3)
C32 C31 C36 C35 0.7(3)
C2 C31 C36 C35 177.15(19)
